data_4031435
loop_
_publ_author_name
'Down, M.G.'
'Haley, M.J.'
'Hubberstey, P.'
'Pulham, R.J.'
'Thunder, A.E.'

_publ_section_title
;
 Solutions of lithium salts in liquid lithium. Preparation and X-Ray
 crystal structure of the dilithium salt of carbodi-imide(cyanamide)
;
_journal_name_full
;
Journal of the Chemical Society. Dalton Transactions, Inorganic Chemistry 
(1972-)
;
_journal_page_first 1407
_journal_page_last 1411
_journal_volume 1978
_journal_year 1978
_chemical_formula_sum 'C Li2 N2'
_chemical_name_systematic 'Li2 (N C N)'
_space_group_IT_number 139
_symmetry_space_group_name_Hall '-I 4 2'
_symmetry_space_group_name_H-M 'I 4/m m m'
_cell_angle_alpha 90
_cell_angle_beta 90
_cell_angle_gamma 90
_cell_formula_units_Z 2
_cell_length_a 3.687
_cell_length_b 3.687
_cell_length_c 8.668
_cell_volume 117.833
_citation_journal_id_ASTM JCDTBI
_cod_data_source_file Down_JCDTBI_1978_332.cif
_cod_data_source_block C1Li2N2
_cod_original_cell_volume 117.8325
_cod_original_formula_sum 'C1 Li2 N2'
_cod_database_code 4031435

loop_
_symmetry_equiv_pos_as_xyz
x,y,z
-y,x,z
-x,-y,z
y,-x,z
x,-y,-z
y,x,-z
-x,y,-z
-y,-x,-z
-x,-y,-z
y,-x,-z
x,y,-z
-y,x,-z
-x,y,z
-y,-x,z
x,-y,z
y,x,z
x+1/2,y+1/2,z+1/2
-y+1/2,x+1/2,z+1/2
-x+1/2,-y+1/2,z+1/2
y+1/2,-x+1/2,z+1/2
x+1/2,-y+1/2,-z+1/2
y+1/2,x+1/2,-z+1/2
-x+1/2,y+1/2,-z+1/2
-y+1/2,-x+1/2,-z+1/2
-x+1/2,-y+1/2,-z+1/2
y+1/2,-x+1/2,-z+1/2
x+1/2,y+1/2,-z+1/2
-y+1/2,x+1/2,-z+1/2
-x+1/2,y+1/2,z+1/2
-y+1/2,-x+1/2,z+1/2
x+1/2,-y+1/2,z+1/2
y+1/2,x+1/2,z+1/2

loop_
_atom_site_label
_atom_site_type_symbol
_atom_site_fract_x
_atom_site_fract_y
_atom_site_fract_z
_atom_site_occupancy
_atom_site_U_iso_or_equiv
N1 N-2 0 0 0.1419 1 0.0
C1 C+2 0 0 0 1 0.0
Li1 Li+1 0 0.5 0.25 1 0.0
